data_7154651
loop_
_publ_author_name
'Chen, Guo-Qiang'
'T\"urkyilmaz, Fatma'
'Daniliuc, Constantin G.'
'Bannwarth, Christoph'
'Grimme, Stefan'
'Kehr, Gerald'
'Erker, Gerhard'

_publ_section_title
;
 Enamine/butadienylborane cycloaddition in the frustrated Lewis pair
 regime.
;
_journal_issue 42
_journal_name_full 'Organic &amp; biomolecular chemistry'
_journal_page_first 10477
_journal_page_last 10486
_journal_paper_doi 10.1039/c5ob01602a
_journal_volume 13
_journal_year 2015
_chemical_formula_sum 'C27 H24 B F10 N'
_chemical_formula_weight 563.28
_chemical_name_systematic
; 
 ? 
;
_space_group_IT_number 2
_symmetry_cell_setting triclinic
_symmetry_space_group_name_Hall '-P 1'
_symmetry_space_group_name_H-M 'P -1'
_atom_sites_solution_hydrogens geom
_atom_sites_solution_primary direct
_atom_sites_solution_secondary difmap
_audit_creation_method SHELXL-97
_audit_update_record
;
2015-07-07 deposited with the CCDC.
2015-08-19 downloaded from the CCDC.
;
_cell_angle_alpha 93.7870(13)
_cell_angle_beta 92.7690(12)
_cell_angle_gamma 102.9490(12)
_cell_formula_units_Z 2
_cell_length_a 10.0839(3)
_cell_length_b 10.3125(3)
_cell_length_c 11.7098(3)
_cell_measurement_reflns_used 7800
_cell_measurement_temperature 100(2)
_cell_measurement_theta_max 68.274
_cell_measurement_theta_min 3.791
_cell_volume 1181.65(6)
_computing_cell_refinement 'SAINT V8.34A (Bruker AXS Inc., 2013)'
_computing_data_collection 'APEX2 v.2014.1-1 (Bruker AXS Inc., 2014)'
_computing_data_reduction 'SAINT V8.34A (Bruker AXS Inc., 2013)'
_computing_molecular_graphics 'XP (Sheldrick, 2014)'
_computing_publication_material 'SHELXL-2014 (Sheldrick, 2014)'
_computing_structure_refinement 'SHELXL-2014 (Sheldrick, 2014)'
_computing_structure_solution 'SHELXL-2014 (Sheldrick, 2014)'
_diffrn_ambient_temperature 100(2)
_diffrn_detector_area_resol_mean 10.4167
_diffrn_measured_fraction_theta_full 0.988
_diffrn_measured_fraction_theta_max 0.988
_diffrn_measurement_device_type 'Bruker D8 Venture PHOTON 100 CMOS'
_diffrn_measurement_method 'omega and phi scans'
_diffrn_radiation_monochromator 'MX mirror'
_diffrn_radiation_source 'micro focus tube'
_diffrn_radiation_type CuK\a
_diffrn_radiation_wavelength 1.54178
_diffrn_reflns_av_R_equivalents 0.0314
_diffrn_reflns_av_sigmaI/netI 0.0350
_diffrn_reflns_limit_h_max 12
_diffrn_reflns_limit_h_min -12
_diffrn_reflns_limit_k_max 12
_diffrn_reflns_limit_k_min -12
_diffrn_reflns_limit_l_max 14
_diffrn_reflns_limit_l_min -14
_diffrn_reflns_number 13126
_diffrn_reflns_theta_full 68.25
_diffrn_reflns_theta_max 68.25
_diffrn_reflns_theta_min 3.79
_exptl_absorpt_coefficient_mu 1.293
_exptl_absorpt_correction_T_max 0.80
_exptl_absorpt_correction_T_min 0.71
_exptl_absorpt_correction_type multi-scan
_exptl_absorpt_process_details
;
Bruker AXS (2014). SADABS, Version 2014/2, Bruker AXS Inc.,
Madison, Wisconsin, USA.
;
_exptl_crystal_colour 'pale yellow'
_exptl_crystal_density_diffrn 1.583
_exptl_crystal_density_method 'not measured'
_exptl_crystal_description prism
_exptl_crystal_F_000 576
_exptl_crystal_size_max 0.22
_exptl_crystal_size_mid 0.20
_exptl_crystal_size_min 0.18
_refine_diff_density_max 0.303
_refine_diff_density_min -0.221
_refine_diff_density_rms 0.055
_refine_ls_extinction_method none
_refine_ls_goodness_of_fit_ref 1.025
_refine_ls_hydrogen_treatment constr
_refine_ls_matrix_type full
_refine_ls_number_parameters 353
_refine_ls_number_reflns 4285
_refine_ls_number_restraints 0
_refine_ls_restrained_S_all 1.025
_refine_ls_R_factor_all 0.0450
_refine_ls_R_factor_gt 0.0387
_refine_ls_shift/su_max 0.000
_refine_ls_shift/su_mean 0.000
_refine_ls_structure_factor_coef Fsqd
_refine_ls_weighting_details 'calc w=1/[\s^2^(Fo^2^)+(0.0508P)^2^+0.6970P] where P=(Fo^2^+2Fc^2^)/3'
_refine_ls_weighting_scheme calc
_refine_ls_wR_factor_gt 0.0984
_refine_ls_wR_factor_ref 0.1030
_reflns_number_gt 3710
_reflns_number_total 4285
_reflns_threshold_expression >2sigma(I)
_cod_data_source_file c5ob01602a2.cif
_cod_data_source_block erk7717
_cod_depositor_comments 'Adding full bibliography for 7154649--7154656.cif.'
_cod_original_sg_symbol_H-M P-1
_cod_database_code 7154651

loop_
_symmetry_equiv_pos_as_xyz
'x, y, z'
'-x, -y, -z'

loop_
_atom_site_label
_atom_site_type_symbol
_atom_site_fract_x
_atom_site_fract_y
_atom_site_fract_z
_atom_site_U_iso_or_equiv
_atom_site_adp_type
_atom_site_occupancy
_atom_site_symmetry_multiplicity
_atom_site_calc_flag
_atom_site_refinement_flags
B1 B 0.72910(19) 0.71948(18) 0.23152(16) 0.0157(4) Uani 1 1 d .
N1 N 0.57320(14) 0.74277(13) 0.19328(11) 0.0155(3) Uani 1 1 d .
C2 C 0.72205(16) 0.82325(16) 0.34215(14) 0.0168(3) Uani 1 1 d .
H2 H 0.7592 0.9161 0.3207 0.020 Uiso 1 1 calc R
C3 C 0.77762(17) 0.81251(17) 0.46041(14) 0.0190(4) Uani 1 1 d .
H3 H 0.8721 0.8485 0.4788 0.023 Uiso 1 1 calc R
C4 C 0.70287(18) 0.75556(17) 0.54175(14) 0.0195(4) Uani 1 1 d .
C5 C 0.55268(17) 0.69916(17) 0.51956(14) 0.0199(4) Uani 1 1 d .
H5A H 0.5042 0.7596 0.5608 0.024 Uiso 1 1 calc R
H5B H 0.5298 0.6123 0.5538 0.024 Uiso 1 1 calc R
C6 C 0.49562(17) 0.67728(16) 0.39313(14) 0.0174(3) Uani 1 1 d .
H6 H 0.5168 0.5932 0.3592 0.021 Uiso 1 1 calc R
C7 C 0.33943(17) 0.65562(17) 0.39231(15) 0.0206(4) Uani 1 1 d .
H7A H 0.2993 0.6218 0.3142 0.025 Uiso 1 1 calc R
H7B H 0.3043 0.5868 0.4453 0.025 Uiso 1 1 calc R
C8 C 0.29367(18) 0.78311(18) 0.42792(15) 0.0226(4) Uani 1 1 d .
H8A H 0.1928 0.7650 0.4222 0.027 Uiso 1 1 calc R
H8B H 0.3256 0.8125 0.5087 0.027 Uiso 1 1 calc R
C9 C 0.35087(18) 0.89346(18) 0.35132(15) 0.0222(4) Uani 1 1 d .
H9A H 0.3276 0.9774 0.3803 0.027 Uiso 1 1 calc R
H9B H 0.3084 0.8693 0.2725 0.027 Uiso 1 1 calc R
C10 C 0.50612(17) 0.91555(16) 0.34828(15) 0.0187(3) Uani 1 1 d .
H10A H 0.5474 0.9600 0.4233 0.022 Uiso 1 1 calc R
H10B H 0.5360 0.9786 0.2894 0.022 Uiso 1 1 calc R
C1 C 0.56543(16) 0.79282(16) 0.32352(13) 0.0153(3) Uani 1 1 d .
C11 C 0.75813(19) 0.74988(19) 0.66223(15) 0.0253(4) Uani 1 1 d .
H11A H 0.8550 0.7948 0.6701 0.038 Uiso 1 1 calc R
H11B H 0.7474 0.6565 0.6794 0.038 Uiso 1 1 calc R
H11C H 0.7080 0.7947 0.7159 0.038 Uiso 1 1 calc R
C12 C 0.45692(17) 0.64113(16) 0.13214(14) 0.0174(3) Uani 1 1 d .
H12A H 0.4119 0.5781 0.1862 0.021 Uiso 1 1 calc R
H12B H 0.4904 0.5898 0.0698 0.021 Uiso 1 1 calc R
C13 C 0.35659(18) 0.71783(17) 0.08283(15) 0.0217(4) Uani 1 1 d .
H13A H 0.2829 0.7207 0.1352 0.026 Uiso 1 1 calc R
H13B H 0.3153 0.6755 0.0072 0.026 Uiso 1 1 calc R
C14 C 0.44279(18) 0.85901(18) 0.07110(15) 0.0230(4) Uani 1 1 d .
H14A H 0.4397 0.8818 -0.0097 0.028 Uiso 1 1 calc R
H14B H 0.4096 0.9262 0.1192 0.028 Uiso 1 1 calc R
C15 C 0.58737(18) 0.85312(17) 0.11253(14) 0.0190(4) Uani 1 1 d .
H15A H 0.6398 0.8336 0.0467 0.023 Uiso 1 1 calc R
H15B H 0.6355 0.9394 0.1529 0.023 Uiso 1 1 calc R
C21 C 0.74850(16) 0.57070(17) 0.26288(13) 0.0164(3) Uani 1 1 d .
C22 C 0.87493(17) 0.57083(17) 0.31735(14) 0.0197(4) Uani 1 1 d .
F22 F 0.96607(10) 0.68828(10) 0.34259(9) 0.0242(2) Uani 1 1 d .
C23 C 0.91921(17) 0.45864(19) 0.34400(14) 0.0208(4) Uani 1 1 d .
F23 F 1.04450(10) 0.46927(11) 0.39327(9) 0.0282(3) Uani 1 1 d .
C24 C 0.83543(18) 0.33423(18) 0.31670(14) 0.0211(4) Uani 1 1 d .
F24 F 0.87611(11) 0.22337(11) 0.33996(9) 0.0277(3) Uani 1 1 d .
C25 C 0.70949(18) 0.32660(17) 0.26226(14) 0.0189(3) Uani 1 1 d .
F25 F 0.62553(11) 0.20660(10) 0.23191(9) 0.0250(2) Uani 1 1 d .
C26 C 0.66958(17) 0.44191(17) 0.23646(14) 0.0173(3) Uani 1 1 d .
F26 F 0.54505(10) 0.41989(9) 0.18037(9) 0.0216(2) Uani 1 1 d .
C31 C 0.84271(16) 0.76609(16) 0.13773(14) 0.0168(3) Uani 1 1 d .
C32 C 0.95800(17) 0.87023(17) 0.15744(14) 0.0181(3) Uani 1 1 d .
F32 F 0.97819(10) 0.95046(10) 0.25514(9) 0.0250(2) Uani 1 1 d .
C33 C 1.05938(17) 0.89735(17) 0.08147(15) 0.0190(4) Uani 1 1 d .
F33 F 1.16778(10) 1.00013(10) 0.10467(9) 0.0248(2) Uani 1 1 d .
C34 C 1.05073(17) 0.81849(17) -0.01959(14) 0.0194(4) Uani 1 1 d .
F34 F 1.14894(10) 0.84412(11) -0.09324(9) 0.0271(2) Uani 1 1 d .
C35 C 0.93889(18) 0.71309(17) -0.04363(14) 0.0196(4) Uani 1 1 d .
F35 F 0.92881(11) 0.63343(11) -0.14075(9) 0.0277(3) Uani 1 1 d .
C36 C 0.83881(17) 0.69094(16) 0.03395(14) 0.0182(3) Uani 1 1 d .
F36 F 0.73070(10) 0.58744(10) 0.00561(8) 0.0235(2) Uani 1 1 d .

loop_
_atom_site_aniso_label
_atom_site_aniso_U_11
_atom_site_aniso_U_22
_atom_site_aniso_U_33
_atom_site_aniso_U_23
_atom_site_aniso_U_13
_atom_site_aniso_U_12
B1 0.0143(9) 0.0157(9) 0.0159(9) -0.0014(7) 0.0021(7) 0.0013(7)
N1 0.0164(7) 0.0140(6) 0.0154(7) 0.0007(5) 0.0019(5) 0.0021(5)
C2 0.0165(8) 0.0152(8) 0.0177(8) -0.0012(6) 0.0033(6) 0.0015(6)
C3 0.0165(8) 0.0196(8) 0.0201(8) -0.0045(7) -0.0004(6) 0.0045(6)
C4 0.0233(9) 0.0180(8) 0.0186(8) -0.0029(7) -0.0001(7) 0.0089(7)
C5 0.0230(9) 0.0195(8) 0.0174(8) 0.0019(7) 0.0035(7) 0.0045(7)
C6 0.0187(8) 0.0148(8) 0.0181(8) 0.0003(6) 0.0023(6) 0.0029(6)
C7 0.0188(9) 0.0215(9) 0.0201(8) 0.0008(7) 0.0036(7) 0.0011(7)
C8 0.0171(8) 0.0274(9) 0.0225(9) -0.0030(7) 0.0031(7) 0.0042(7)
C9 0.0236(9) 0.0220(9) 0.0228(9) -0.0017(7) 0.0001(7) 0.0104(7)
C10 0.0223(9) 0.0145(8) 0.0195(8) 0.0006(6) 0.0040(6) 0.0042(6)
C1 0.0180(8) 0.0142(8) 0.0134(8) -0.0010(6) 0.0009(6) 0.0038(6)
C11 0.0293(10) 0.0287(10) 0.0189(9) -0.0006(7) -0.0011(7) 0.0100(8)
C12 0.0190(8) 0.0148(8) 0.0173(8) -0.0011(6) -0.0007(6) 0.0024(6)
C13 0.0233(9) 0.0196(8) 0.0221(9) 0.0004(7) -0.0021(7) 0.0060(7)
C14 0.0264(9) 0.0216(9) 0.0222(9) 0.0036(7) 0.0003(7) 0.0078(7)
C15 0.0238(9) 0.0163(8) 0.0172(8) 0.0033(7) 0.0030(7) 0.0045(7)
C21 0.0170(8) 0.0191(8) 0.0137(7) 0.0003(6) 0.0036(6) 0.0047(6)
C22 0.0195(8) 0.0217(9) 0.0167(8) -0.0018(7) 0.0026(6) 0.0027(7)
F22 0.0180(5) 0.0247(5) 0.0275(5) -0.0038(4) -0.0023(4) 0.0025(4)
C23 0.0176(8) 0.0325(10) 0.0144(8) 0.0005(7) 0.0014(6) 0.0103(7)
F23 0.0213(5) 0.0391(6) 0.0272(5) 0.0005(5) -0.0024(4) 0.0149(5)
C24 0.0277(9) 0.0246(9) 0.0173(8) 0.0066(7) 0.0086(7) 0.0164(7)
F24 0.0349(6) 0.0279(6) 0.0271(6) 0.0083(4) 0.0064(4) 0.0188(5)
C25 0.0223(9) 0.0175(8) 0.0168(8) 0.0013(7) 0.0070(6) 0.0033(7)
F25 0.0301(6) 0.0147(5) 0.0307(6) 0.0035(4) 0.0060(4) 0.0045(4)
C26 0.0172(8) 0.0199(8) 0.0154(8) 0.0015(6) 0.0030(6) 0.0056(6)
F26 0.0184(5) 0.0163(5) 0.0286(5) 0.0007(4) -0.0030(4) 0.0021(4)
C31 0.0166(8) 0.0163(8) 0.0179(8) 0.0014(7) 0.0031(6) 0.0041(6)
C32 0.0202(8) 0.0165(8) 0.0174(8) -0.0017(6) 0.0015(6) 0.0049(6)
F32 0.0227(5) 0.0233(5) 0.0243(5) -0.0084(4) 0.0055(4) -0.0025(4)
C33 0.0159(8) 0.0166(8) 0.0243(9) 0.0047(7) 0.0010(7) 0.0025(6)
F33 0.0180(5) 0.0223(5) 0.0314(6) 0.0019(4) 0.0046(4) -0.0020(4)
C34 0.0191(8) 0.0243(9) 0.0183(8) 0.0059(7) 0.0058(6) 0.0104(7)
F34 0.0230(5) 0.0353(6) 0.0242(5) 0.0049(5) 0.0111(4) 0.0063(4)
C35 0.0237(9) 0.0213(9) 0.0153(8) -0.0010(7) 0.0017(7) 0.0090(7)
F35 0.0311(6) 0.0339(6) 0.0174(5) -0.0053(4) 0.0055(4) 0.0074(5)
C36 0.0174(8) 0.0161(8) 0.0199(8) 0.0010(7) 0.0007(6) 0.0017(6)
F36 0.0232(5) 0.0215(5) 0.0217(5) -0.0058(4) 0.0027(4) -0.0019(4)

loop_
_atom_type_symbol
_atom_type_description
_atom_type_scat_dispersion_real
_atom_type_scat_dispersion_imag
_atom_type_scat_source
C C 0.0181 0.0091 'International Tables Vol C Tables 4.2.6.8 and 6.1.1.4'
H H 0.0000 0.0000 'International Tables Vol C Tables 4.2.6.8 and 6.1.1.4'
B B 0.0090 0.0039 'International Tables Vol C Tables 4.2.6.8 and 6.1.1.4'
N N 0.0311 0.0180 'International Tables Vol C Tables 4.2.6.8 and 6.1.1.4'
F F 0.0727 0.0534 'International Tables Vol C Tables 4.2.6.8 and 6.1.1.4'

loop_
_geom_angle_atom_site_label_1
_geom_angle_atom_site_label_2
_geom_angle_atom_site_label_3
_geom_angle
C2 B1 C31 118.79(13)
C2 B1 C21 115.29(13)
C31 B1 C21 104.45(13)
C2 B1 N1 84.24(11)
C31 B1 N1 113.71(13)
C21 B1 N1 120.42(13)
C12 N1 C15 100.42(12)
C12 N1 C1 120.48(12)
C15 N1 C1 113.50(12)
C12 N1 B1 126.50(12)
C15 N1 B1 109.33(12)
C1 N1 B1 86.91(11)
C3 C2 C1 116.20(14)
C3 C2 B1 124.44(14)
C1 C2 B1 90.18(12)
C3 C2 H2 108.1
C1 C2 H2 108.1
B1 C2 H2 108.1
C4 C3 C2 123.86(16)
C4 C3 H3 118.1
C2 C3 H3 118.1
C3 C4 C5 120.97(15)
C3 C4 C11 123.67(16)
C5 C4 C11 115.26(15)
C4 C5 C6 117.21(14)
C4 C5 H5A 108.0
C6 C5 H5A 108.0
C4 C5 H5B 108.0
C6 C5 H5B 108.0
H5A C5 H5B 107.2
C7 C6 C1 114.43(14)
C7 C6 C5 107.80(14)
C1 C6 C5 110.95(13)
C7 C6 H6 107.8
C1 C6 H6 107.8
C5 C6 H6 107.8
C8 C7 C6 112.72(14)
C8 C7 H7A 109.0
C6 C7 H7A 109.0
C8 C7 H7B 109.0
C6 C7 H7B 109.0
H7A C7 H7B 107.8
C9 C8 C7 110.59(14)
C9 C8 H8A 109.5
C7 C8 H8A 109.5
C9 C8 H8B 109.5
C7 C8 H8B 109.5
H8A C8 H8B 108.1
C8 C9 C10 111.34(14)
C8 C9 H9A 109.4
C10 C9 H9A 109.4
C8 C9 H9B 109.4
C10 C9 H9B 109.4
H9A C9 H9B 108.0
C9 C10 C1 117.79(14)
C9 C10 H10A 107.9
C1 C10 H10A 107.9
C9 C10 H10B 107.9
C1 C10 H10B 107.9
H10A C10 H10B 107.2
C10 C1 C2 113.18(13)
C10 C1 C6 110.32(13)
C2 C1 C6 111.97(13)
C10 C1 N1 117.94(13)
C2 C1 N1 90.92(11)
C6 C1 N1 111.28(12)
C4 C11 H11A 109.5
C4 C11 H11B 109.5
H11A C11 H11B 109.5
C4 C11 H11C 109.5
H11A C11 H11C 109.5
H11B C11 H11C 109.5
N1 C12 C13 106.95(13)
N1 C12 H12A 110.3
C13 C12 H12A 110.3
N1 C12 H12B 110.3
C13 C12 H12B 110.3
H12A C12 H12B 108.6
C12 C13 C14 104.96(14)
C12 C13 H13A 110.8
C14 C13 H13A 110.8
C12 C13 H13B 110.8
C14 C13 H13B 110.8
H13A C13 H13B 108.8
C15 C14 C13 104.54(14)
C15 C14 H14A 110.8
C13 C14 H14A 110.8
C15 C14 H14B 110.8
C13 C14 H14B 110.8
H14A C14 H14B 108.9
N1 C15 C14 106.72(13)
N1 C15 H15A 110.4
C14 C15 H15A 110.4
N1 C15 H15B 110.4
C14 C15 H15B 110.4
H15A C15 H15B 108.6
C26 C21 C22 112.16(15)
C26 C21 B1 133.04(14)
C22 C21 B1 114.46(14)
F22 C22 C23 115.57(15)
F22 C22 C21 119.08(15)
C23 C22 C21 125.28(16)
F23 C23 C24 119.66(16)
F23 C23 C22 120.69(16)
C24 C23 C22 119.62(16)
F24 C24 C25 120.69(16)
F24 C24 C23 121.08(16)
C25 C24 C23 118.22(16)
F25 C25 C24 120.07(15)
F25 C25 C26 119.72(15)
C24 C25 C26 120.20(16)
F26 C26 C25 114.05(14)
F26 C26 C21 121.44(14)
C25 C26 C21 124.51(16)
C36 C31 C32 113.74(15)
C36 C31 B1 120.75(14)
C32 C31 B1 125.05(14)
F32 C32 C33 115.52(15)
F32 C32 C31 120.96(15)
C33 C32 C31 123.51(15)
F33 C33 C34 118.99(15)
F33 C33 C32 120.85(15)
C34 C33 C32 120.16(15)
F34 C34 C33 120.36(15)
F34 C34 C35 120.68(15)
C33 C34 C35 118.96(15)
F35 C35 C36 120.87(15)
F35 C35 C34 120.21(15)
C36 C35 C34 118.92(15)
F36 C36 C35 116.54(15)
F36 C36 C31 118.77(15)
C35 C36 C31 124.68(15)

loop_
_geom_bond_atom_site_label_1
_geom_bond_atom_site_label_2
_geom_bond_distance
B1 C2 1.640(2)
B1 C31 1.641(2)
B1 C21 1.652(2)
B1 N1 1.687(2)
N1 C12 1.502(2)
N1 C15 1.514(2)
N1 C1 1.589(2)
C2 C3 1.489(2)
C2 C1 1.541(2)
C2 H2 1.0000
C3 C4 1.329(3)
C3 H3 0.9500
C4 C5 1.499(2)
C4 C11 1.501(2)
C5 C6 1.546(2)
C5 H5A 0.9900
C5 H5B 0.9900
C6 C7 1.540(2)
C6 C1 1.545(2)
C6 H6 1.0000
C7 C8 1.528(2)
C7 H7A 0.9900
C7 H7B 0.9900
C8 C9 1.524(3)
C8 H8A 0.9900
C8 H8B 0.9900
C9 C10 1.533(2)
C9 H9A 0.9900
C9 H9B 0.9900
C10 C1 1.533(2)
C10 H10A 0.9900
C10 H10B 0.9900
C11 H11A 0.9800
C11 H11B 0.9800
C11 H11C 0.9800
C12 C13 1.531(2)
C12 H12A 0.9900
C12 H12B 0.9900
C13 C14 1.538(2)
C13 H13A 0.9900
C13 H13B 0.9900
C14 C15 1.530(2)
C14 H14A 0.9900
C14 H14B 0.9900
C15 H15A 0.9900
C15 H15B 0.9900
C21 C26 1.393(2)
C21 C22 1.397(2)
C22 F22 1.3515(19)
C22 C23 1.379(3)
C23 F23 1.3417(19)
C23 C24 1.377(3)
C24 F24 1.338(2)
C24 C25 1.377(2)
C25 F25 1.3483(19)
C25 C26 1.385(2)
C26 F26 1.3538(19)
C31 C36 1.391(2)
C31 C32 1.393(2)
C32 F32 1.3461(19)
C32 C33 1.381(2)
C33 F33 1.3439(19)
C33 C34 1.379(2)
C34 F34 1.338(2)
C34 C35 1.383(2)
C35 F35 1.3441(19)
C35 C36 1.382(2)
C36 F36 1.3545(19)

loop_
_geom_torsion_atom_site_label_1
_geom_torsion_atom_site_label_2
_geom_torsion_atom_site_label_3
_geom_torsion_atom_site_label_4
_geom_torsion
C2 B1 N1 C12 -146.23(15)
C31 B1 N1 C12 94.80(17)
C21 B1 N1 C12 -30.2(2)
C2 B1 N1 C15 93.90(13)
C31 B1 N1 C15 -25.06(17)
C21 B1 N1 C15 -150.08(14)
C2 B1 N1 C1 -19.94(11)
C31 B1 N1 C1 -138.91(13)
C21 B1 N1 C1 96.08(15)
C31 B1 C2 C3 -103.00(19)
C21 B1 C2 C3 22.1(2)
N1 B1 C2 C3 143.07(16)
C31 B1 C2 C1 134.48(15)
C21 B1 C2 C1 -100.46(15)
N1 B1 C2 C1 20.55(11)
C1 C2 C3 C4 13.2(2)
B1 C2 C3 C4 -96.8(2)
C2 C3 C4 C5 -1.2(3)
C2 C3 C4 C11 -177.41(15)
C3 C4 C5 C6 15.1(2)
C11 C4 C5 C6 -168.40(15)
C4 C5 C6 C7 -165.18(14)
C4 C5 C6 C1 -39.2(2)
C1 C6 C7 C8 -52.73(19)
C5 C6 C7 C8 71.21(18)
C6 C7 C8 C9 56.36(19)
C7 C8 C9 C10 -53.65(19)
C8 C9 C10 C1 49.9(2)
C9 C10 C1 C2 -170.49(14)
C9 C10 C1 C6 -44.15(19)
C9 C10 C1 N1 85.22(18)
C3 C2 C1 C10 87.94(17)
B1 C2 C1 C10 -142.87(14)
C3 C2 C1 C6 -37.51(19)
B1 C2 C1 C6 91.68(14)
C3 C2 C1 N1 -150.96(14)
B1 C2 C1 N1 -21.76(12)
C7 C6 C1 C10 44.44(18)
C5 C6 C1 C10 -77.80(17)
C7 C6 C1 C2 171.45(13)
C5 C6 C1 C2 49.21(18)
C7 C6 C1 N1 -88.43(16)
C5 C6 C1 N1 149.33(13)
C12 N1 C1 C10 -90.59(17)
C15 N1 C1 C10 28.41(19)
B1 N1 C1 C10 138.16(14)
C12 N1 C1 C2 152.41(13)
C15 N1 C1 C2 -88.60(14)
B1 N1 C1 C2 21.16(11)
C12 N1 C1 C6 38.34(18)
C15 N1 C1 C6 157.34(13)
B1 N1 C1 C6 -92.91(13)
C15 N1 C12 C13 -38.49(16)
C1 N1 C12 C13 86.86(17)
B1 N1 C12 C13 -162.18(14)
N1 C12 C13 C14 23.82(17)
C12 C13 C14 C15 0.96(18)
C12 N1 C15 C14 39.16(16)
C1 N1 C15 C14 -90.80(15)
B1 N1 C15 C14 174.02(12)
C13 C14 C15 N1 -25.21(17)
C2 B1 C21 C26 119.60(19)
C31 B1 C21 C26 -108.20(19)
N1 B1 C21 C26 21.0(3)
C2 B1 C21 C22 -67.76(19)
C31 B1 C21 C22 64.44(17)
N1 B1 C21 C22 -166.31(14)
C26 C21 C22 F22 176.32(14)
B1 C21 C22 F22 2.1(2)
C26 C21 C22 C23 -0.5(2)
B1 C21 C22 C23 -174.73(16)
F22 C22 C23 F23 0.9(2)
C21 C22 C23 F23 177.88(15)
F22 C22 C23 C24 -177.15(14)
C21 C22 C23 C24 -0.2(3)
F23 C23 C24 F24 1.0(2)
C22 C23 C24 F24 179.06(15)
F23 C23 C24 C25 -177.56(14)
C22 C23 C24 C25 0.5(2)
F24 C24 C25 F25 0.1(2)
C23 C24 C25 F25 178.62(15)
F24 C24 C25 C26 -178.65(15)
C23 C24 C25 C26 -0.1(2)
F25 C25 C26 F26 -0.4(2)
C24 C25 C26 F26 178.37(14)
F25 C25 C26 C21 -179.44(15)
C24 C25 C26 C21 -0.7(3)
C22 C21 C26 F26 -178.03(14)
B1 C21 C26 F26 -5.3(3)
C22 C21 C26 C25 1.0(2)
B1 C21 C26 C25 173.75(16)
C2 B1 C31 C36 -169.85(15)
C21 B1 C31 C36 59.99(19)
N1 B1 C31 C36 -73.17(19)
C2 B1 C31 C32 18.3(2)
C21 B1 C31 C32 -111.84(17)
N1 B1 C31 C32 114.99(17)
C36 C31 C32 F32 -178.63(15)
B1 C31 C32 F32 -6.3(3)
C36 C31 C32 C33 0.1(2)
B1 C31 C32 C33 172.48(16)
F32 C32 C33 F33 -1.8(2)
C31 C32 C33 F33 179.36(15)
F32 C32 C33 C34 177.97(14)
C31 C32 C33 C34 -0.9(3)
F33 C33 C34 F34 0.0(2)
C32 C33 C34 F34 -179.77(15)
F33 C33 C34 C35 -179.73(15)
C32 C33 C34 C35 0.5(2)
F34 C34 C35 F35 1.2(2)
C33 C34 C35 F35 -179.05(15)
F34 C34 C35 C36 -179.18(15)
C33 C34 C35 C36 0.6(2)
F35 C35 C36 F36 -1.2(2)
C34 C35 C36 F36 179.22(15)
F35 C35 C36 C31 178.24(15)
C34 C35 C36 C31 -1.4(3)
C32 C31 C36 F36 -179.61(14)
B1 C31 C36 F36 7.7(2)
C32 C31 C36 C35 1.0(2)
B1 C31 C36 C35 -171.72(16)
